data_4072278
loop_
_publ_author_name
'Wallenhorst, Carolin'
'Kehr, Gerald'
'Luftmann, Heinrich'
'Fr\"ohlich, Roland'
'Erker, Gerhard'

_publ_section_title
;
 Bis(iminoethyl)pyridine Systems with a Pendant Alkenyl Group. Part A:
 Cobalt and Iron Complexes and Their Catalytic Behavior&#x2020;
;
_journal_issue 24
_journal_name_full Organometallics
_journal_page_first 6547
_journal_paper_doi 10.1021/om800726y
_journal_volume 27
_journal_year 2008
_chemical_formula_sum 'C24 H31 Cl2 Co N3'
_chemical_formula_weight 491.35
_chemical_name_systematic
; 
 ? 
;
_space_group_IT_number 14
_symmetry_cell_setting monoclinic
_symmetry_space_group_name_Hall '-P 2ybc'
_symmetry_space_group_name_H-M 'P 1 21/c 1'
_atom_sites_solution_hydrogens geom
_atom_sites_solution_primary direct
_atom_sites_solution_secondary difmap
_audit_creation_method SHELXL-97
_cell_angle_alpha 90.00
_cell_angle_beta 115.26(1)
_cell_angle_gamma 90.00
_cell_formula_units_Z 4
_cell_length_a 17.433(1)
_cell_length_b 9.802(1)
_cell_length_c 15.579(1)
_cell_measurement_reflns_used 5613
_cell_measurement_temperature 198(2)
_cell_measurement_theta_max 27.81
_cell_measurement_theta_min 0.41
_cell_volume 2407.6(4)
_computing_cell_refinement 'Collect (Nonius B.V., 1998)'
_computing_data_collection 'Collect (Nonius B.V., 1998)'
_computing_data_reduction 'Denzo-SMN (Otwinowski & Minor, 1997)'
_computing_molecular_graphics 'XP (BrukerAXS, 2000)'
_computing_publication_material 'SHELXL-97 (Sheldrick, 1997)'
_computing_structure_refinement 'SHELXL-97 (Sheldrick, 1997)'
_computing_structure_solution 'SHELXS-97 (Sheldrick, 1990)'
_diffrn_ambient_temperature 198(2)
_diffrn_measured_fraction_theta_full 0.972
_diffrn_measured_fraction_theta_max 0.972
_diffrn_measurement_device_type 'Nonius KappaCCD'
_diffrn_measurement_method '\w and \f scans'
_diffrn_radiation_monochromator graphite
_diffrn_radiation_source 'rotating anode Nonius FR591'
_diffrn_radiation_type MoK\a
_diffrn_radiation_wavelength 0.71073
_diffrn_reflns_av_R_equivalents 0.0573
_diffrn_reflns_av_sigmaI/netI 0.0571
_diffrn_reflns_limit_h_max 22
_diffrn_reflns_limit_h_min -23
_diffrn_reflns_limit_k_max 12
_diffrn_reflns_limit_k_min -11
_diffrn_reflns_limit_l_max 15
_diffrn_reflns_limit_l_min -20
_diffrn_reflns_number 14065
_diffrn_reflns_theta_full 28.32
_diffrn_reflns_theta_max 28.32
_diffrn_reflns_theta_min 2.45
_exptl_absorpt_coefficient_mu 0.950
_exptl_absorpt_correction_T_max 0.9540
_exptl_absorpt_correction_T_min 0.7024
_exptl_absorpt_correction_type multi-scan
_exptl_absorpt_process_details 'SORTAV (Blessing, 1995 & 1997)'
_exptl_crystal_colour yellow
_exptl_crystal_density_diffrn 1.356
_exptl_crystal_density_method 'not measured'
_exptl_crystal_description plate
_exptl_crystal_F_000 1028
_exptl_crystal_size_max 0.40
_exptl_crystal_size_mid 0.20
_exptl_crystal_size_min 0.05
_refine_diff_density_max 3.218
_refine_diff_density_min -0.860
_refine_diff_density_rms 0.145
_refine_ls_extinction_method none
_refine_ls_goodness_of_fit_ref 1.012
_refine_ls_hydrogen_treatment riding
_refine_ls_matrix_type full
_refine_ls_number_parameters 278
_refine_ls_number_reflns 5827
_refine_ls_number_restraints 0
_refine_ls_restrained_S_all 1.012
_refine_ls_R_factor_all 0.1003
_refine_ls_R_factor_gt 0.0823
_refine_ls_shift/su_max 0.000
_refine_ls_shift/su_mean 0.000
_refine_ls_structure_factor_coef Fsqd
_refine_ls_weighting_details 'calc w=1/[\s^2^(Fo^2^)+(0.0625P)^2^+26.8748P] where P=(Fo^2^+2Fc^2^)/3'
_refine_ls_weighting_scheme calc
_refine_ls_wR_factor_gt 0.2073
_refine_ls_wR_factor_ref 0.2164
_reflns_number_gt 4689
_reflns_number_total 5827
_reflns_threshold_expression >2sigma(I)
_cod_data_source_file om800726y_si_007.cif
_cod_data_source_block erk3275
_cod_original_cell_volume 2407.6(3)
_cod_original_sg_symbol_H-M P21/c
_cod_database_code 4072278

loop_
_symmetry_equiv_pos_as_xyz
'x, y, z'
'-x, y+1/2, -z+1/2'
'-x, -y, -z'
'x, -y-1/2, z-1/2'

loop_
_atom_site_label
_atom_site_type_symbol
_atom_site_fract_x
_atom_site_fract_y
_atom_site_fract_z
_atom_site_U_iso_or_equiv
_atom_site_adp_type
_atom_site_occupancy
_atom_site_symmetry_multiplicity
_atom_site_calc_flag
_atom_site_refinement_flags
Co Co 0.21956(4) 0.03185(7) 0.11896(5) 0.01684(18) Uani 1 1 d .
Cl1 Cl 0.30955(9) 0.09255(16) 0.27207(10) 0.0314(3) Uani 1 1 d .
Cl2 Cl 0.17035(10) -0.18570(13) 0.08828(11) 0.0306(3) Uani 1 1 d .
N1 N 0.2187(3) 0.2235(4) 0.0670(3) 0.0174(8) Uani 1 1 d .
C2 C 0.2795(3) 0.2604(5) 0.0408(4) 0.0191(10) Uani 1 1 d .
C3 C 0.2940(4) 0.3971(5) 0.0267(4) 0.0251(11) Uani 1 1 d .
H3 H 0.3368 0.4223 0.0073 0.030 Uiso 1 1 calc R
C4 C 0.2437(4) 0.4943(6) 0.0421(4) 0.0257(11) Uani 1 1 d .
H4 H 0.2537 0.5883 0.0359 0.031 Uiso 1 1 calc R
C5 C 0.1784(3) 0.4561(5) 0.0665(4) 0.0221(10) Uani 1 1 d .
H5 H 0.1434 0.5228 0.0762 0.026 Uiso 1 1 calc R
C6 C 0.1661(3) 0.3174(5) 0.0764(4) 0.0191(10) Uani 1 1 d .
C7 C 0.3258(3) 0.1407(6) 0.0272(3) 0.0204(10) Uani 1 1 d .
C8 C 0.3924(4) 0.1679(6) -0.0089(4) 0.0260(11) Uani 1 1 d .
H8A H 0.4146 0.0810 -0.0198 0.039 Uiso 1 1 calc R
H8B H 0.4388 0.2213 0.0382 0.039 Uiso 1 1 calc R
H8C H 0.3669 0.2190 -0.0686 0.039 Uiso 1 1 calc R
N9 N 0.3070(3) 0.0245(5) 0.0496(3) 0.0188(8) Uani 1 1 d .
C10 C 0.3477(3) -0.0968(5) 0.0363(4) 0.0198(10) Uani 1 1 d .
C11 C 0.3037(3) -0.1715(5) -0.0482(4) 0.0217(10) Uani 1 1 d .
C12 C 0.3434(4) -0.2877(6) -0.0621(4) 0.0250(11) Uani 1 1 d .
H12 H 0.3164 -0.3387 -0.1190 0.030 Uiso 1 1 calc R
C13 C 0.4219(4) -0.3299(6) 0.0063(5) 0.0293(12) Uani 1 1 d .
H13 H 0.4484 -0.4087 -0.0044 0.035 Uiso 1 1 calc R
C14 C 0.4614(4) -0.2573(6) 0.0898(4) 0.0252(11) Uani 1 1 d .
H14 H 0.5139 -0.2891 0.1371 0.030 Uiso 1 1 calc R
C15 C 0.4256(3) -0.1377(5) 0.1060(4) 0.0201(10) Uani 1 1 d .
C16 C 0.2171(4) -0.1271(6) -0.1222(4) 0.0271(11) Uani 1 1 d .
H16 H 0.1900 -0.0711 -0.0889 0.033 Uiso 1 1 calc R
C17 C 0.2252(5) -0.0364(9) -0.1980(5) 0.0459(17) Uani 1 1 d .
H17A H 0.2591 0.0445 -0.1678 0.069 Uiso 1 1 calc R
H17B H 0.1687 -0.0080 -0.2441 0.069 Uiso 1 1 calc R
H17C H 0.2532 -0.0876 -0.2307 0.069 Uiso 1 1 calc R
C18 C 0.1578(4) -0.2487(7) -0.1689(5) 0.0362(14) Uani 1 1 d .
H18A H 0.1799 -0.3010 -0.2071 0.054 Uiso 1 1 calc R
H18B H 0.1009 -0.2149 -0.2097 0.054 Uiso 1 1 calc R
H18C H 0.1550 -0.3077 -0.1195 0.054 Uiso 1 1 calc R
C19 C 0.4725(3) -0.0596(6) 0.1984(4) 0.0248(11) Uani 1 1 d .
H19 H 0.4392 0.0248 0.1953 0.030 Uiso 1 1 calc R
C20 C 0.4780(5) -0.1429(8) 0.2836(4) 0.0403(15) Uani 1 1 d .
H20A H 0.4208 -0.1680 0.2750 0.060 Uiso 1 1 calc R
H20B H 0.5056 -0.0885 0.3415 0.060 Uiso 1 1 calc R
H20C H 0.5111 -0.2259 0.2888 0.060 Uiso 1 1 calc R
C21 C 0.5615(4) -0.0154(8) 0.2123(5) 0.0398(15) Uani 1 1 d .
H21A H 0.5894 0.0341 0.2724 0.060 Uiso 1 1 calc R
H21B H 0.5570 0.0441 0.1598 0.060 Uiso 1 1 calc R
H21C H 0.5951 -0.0963 0.2135 0.060 Uiso 1 1 calc R
C22 C 0.0979(3) 0.2557(6) 0.0975(4) 0.0217(10) Uani 1 1 d .
C23 C 0.0265(4) 0.3437(7) 0.0956(5) 0.0315(13) Uani 1 1 d .
H23A H 0.0070 0.3095 0.1419 0.047 Uiso 1 1 calc R
H23B H -0.0205 0.3412 0.0320 0.047 Uiso 1 1 calc R
H23C H 0.0464 0.4379 0.1115 0.047 Uiso 1 1 calc R
N24 N 0.1049(3) 0.1259(5) 0.1123(3) 0.0255(10) Uani 1 1 d .
C25 C 0.0384(4) 0.0533(7) 0.1284(5) 0.0368(15) Uani 1 1 d .
H25A H 0.0396 -0.0442 0.1126 0.044 Uiso 1 1 calc R
H25B H -0.0176 0.0905 0.0847 0.044 Uiso 1 1 calc R
C26 C 0.0472(6) 0.0640(8) 0.2282(6) 0.051(2) Uani 1 1 d .
H26 H 0.0068 0.0154 0.2422 0.062 Uiso 1 1 calc R
C27 C 0.1044(6) 0.1326(12) 0.2980(6) 0.066(3) Uani 1 1 d .
H27A H 0.1464 0.1831 0.2880 0.079 Uiso 1 1 calc R
H27B H 0.1040 0.1321 0.3588 0.079 Uiso 1 1 calc R

loop_
_atom_site_aniso_label
_atom_site_aniso_U_11
_atom_site_aniso_U_22
_atom_site_aniso_U_33
_atom_site_aniso_U_23
_atom_site_aniso_U_13
_atom_site_aniso_U_12
Co 0.0188(3) 0.0096(3) 0.0224(3) 0.0013(2) 0.0090(3) 0.0011(2)
Cl1 0.0316(7) 0.0355(8) 0.0238(6) -0.0029(5) 0.0086(5) 0.0004(6)
Cl2 0.0368(7) 0.0129(6) 0.0469(8) -0.0047(5) 0.0226(7) -0.0051(5)
N1 0.021(2) 0.0095(18) 0.022(2) 0.0014(15) 0.0099(17) 0.0033(15)
C2 0.023(2) 0.013(2) 0.022(2) 0.0016(18) 0.011(2) 0.0023(19)
C3 0.031(3) 0.017(2) 0.029(3) 0.005(2) 0.014(2) 0.000(2)
C4 0.031(3) 0.014(2) 0.031(3) 0.002(2) 0.012(2) -0.001(2)
C5 0.027(3) 0.010(2) 0.026(3) 0.0007(19) 0.009(2) 0.0068(19)
C6 0.020(2) 0.014(2) 0.022(2) 0.0001(18) 0.0079(19) 0.0039(19)
C7 0.019(2) 0.024(3) 0.018(2) 0.0023(19) 0.0068(19) 0.007(2)
C8 0.030(3) 0.023(3) 0.032(3) 0.002(2) 0.019(2) -0.001(2)
N9 0.0172(19) 0.024(2) 0.0160(19) -0.0013(16) 0.0081(16) 0.0022(17)
C10 0.021(2) 0.016(2) 0.025(3) 0.0043(19) 0.013(2) 0.0038(19)
C11 0.024(2) 0.019(2) 0.025(3) -0.001(2) 0.014(2) -0.002(2)
C12 0.031(3) 0.020(3) 0.030(3) -0.006(2) 0.019(2) -0.005(2)
C13 0.032(3) 0.019(3) 0.045(3) -0.002(2) 0.025(3) 0.002(2)
C14 0.024(3) 0.019(2) 0.036(3) 0.004(2) 0.016(2) 0.008(2)
C15 0.021(2) 0.018(2) 0.024(2) 0.0025(19) 0.011(2) 0.0014(19)
C16 0.025(3) 0.030(3) 0.024(3) -0.005(2) 0.008(2) -0.001(2)
C17 0.045(4) 0.052(4) 0.030(3) 0.013(3) 0.006(3) -0.002(3)
C18 0.028(3) 0.037(3) 0.038(3) -0.007(3) 0.007(3) -0.006(3)
C19 0.021(2) 0.024(3) 0.026(3) 0.000(2) 0.006(2) 0.005(2)
C20 0.051(4) 0.044(4) 0.025(3) 0.004(3) 0.016(3) 0.004(3)
C21 0.028(3) 0.046(4) 0.041(4) -0.007(3) 0.010(3) -0.001(3)
C22 0.020(2) 0.022(2) 0.023(2) -0.001(2) 0.009(2) 0.002(2)
C23 0.024(3) 0.030(3) 0.039(3) 0.004(2) 0.013(2) 0.010(2)
N24 0.027(2) 0.022(2) 0.031(2) 0.0022(19) 0.016(2) 0.0023(19)
C25 0.033(3) 0.025(3) 0.060(4) 0.009(3) 0.027(3) 0.005(3)
C26 0.059(5) 0.049(4) 0.065(5) 0.034(4) 0.044(4) 0.025(4)
C27 0.058(5) 0.108(8) 0.035(4) 0.026(5) 0.023(4) 0.029(5)

loop_
_atom_type_symbol
_atom_type_description
_atom_type_scat_dispersion_real
_atom_type_scat_dispersion_imag
_atom_type_scat_source
C C 0.0033 0.0016 'International Tables Vol C Tables 4.2.6.8 and 6.1.1.4'
H H 0.0000 0.0000 'International Tables Vol C Tables 4.2.6.8 and 6.1.1.4'
N N 0.0061 0.0033 'International Tables Vol C Tables 4.2.6.8 and 6.1.1.4'
Cl Cl 0.1484 0.1585 'International Tables Vol C Tables 4.2.6.8 and 6.1.1.4'
Co Co 0.3494 0.9721 'International Tables Vol C Tables 4.2.6.8 and 6.1.1.4'

loop_
_geom_angle_atom_site_label_1
_geom_angle_atom_site_label_2
_geom_angle_atom_site_label_3
_geom_angle
N1 Co N24 74.84(17)
N1 Co N9 74.15(17)
N24 Co N9 143.61(17)
N1 Co Cl2 147.30(13)
N24 Co Cl2 97.57(14)
N9 Co Cl2 98.26(13)
N1 Co Cl1 93.39(13)
N24 Co Cl1 98.44(14)
N9 Co Cl1 101.95(12)
Cl2 Co Cl1 119.29(6)
C2 N1 C6 120.8(4)
C2 N1 Co 119.8(3)
C6 N1 Co 118.3(3)
N1 C2 C3 121.8(5)
N1 C2 C7 112.2(4)
C3 C2 C7 126.0(5)
C4 C3 C2 117.6(5)
C3 C4 C5 120.9(5)
C6 C5 C4 118.2(5)
N1 C6 C5 120.6(5)
N1 C6 C22 112.9(4)
C5 C6 C22 126.5(5)
N9 C7 C2 116.6(4)
N9 C7 C8 125.9(5)
C2 C7 C8 117.5(5)
C7 N9 C10 119.9(4)
C7 N9 Co 114.5(3)
C10 N9 Co 125.4(3)
C15 C10 C11 122.6(5)
C15 C10 N9 120.2(5)
C11 C10 N9 117.2(4)
C12 C11 C10 117.4(5)
C12 C11 C16 120.9(5)
C10 C11 C16 121.7(5)
C13 C12 C11 121.0(5)
C14 C13 C12 120.0(5)
C13 C14 C15 121.3(5)
C10 C15 C14 117.6(5)
C10 C15 C19 123.0(5)
C14 C15 C19 119.4(5)
C11 C16 C17 111.2(5)
C11 C16 C18 112.6(5)
C17 C16 C18 110.4(5)
C15 C19 C20 111.2(5)
C15 C19 C21 112.1(5)
C20 C19 C21 110.1(5)
N24 C22 C6 114.6(5)
N24 C22 C23 125.8(5)
C6 C22 C23 119.6(5)
C22 N24 C25 119.1(5)
C22 N24 Co 116.4(4)
C25 N24 Co 124.4(4)
N24 C25 C26 113.8(6)
C27 C26 C25 127.2(7)

loop_
_geom_bond_atom_site_label_1
_geom_bond_atom_site_label_2
_geom_bond_distance
Co N1 2.043(4)
Co N24 2.163(5)
Co N9 2.215(4)
Co Cl2 2.2719(14)
Co Cl1 2.3046(16)
N1 C2 1.338(6)
N1 C6 1.350(6)
C2 C3 1.398(7)
C2 C7 1.490(7)
C3 C4 1.382(8)
C4 C5 1.397(8)
C5 C6 1.395(7)
C6 C22 1.491(7)
C7 N9 1.274(7)
C7 C8 1.515(7)
N9 C10 1.443(6)
C10 C15 1.389(7)
C10 C11 1.412(7)
C11 C12 1.397(8)
C11 C16 1.521(8)
C12 C13 1.391(9)
C13 C14 1.381(8)
C14 C15 1.400(7)
C15 C19 1.524(7)
C16 C17 1.533(9)
C16 C18 1.542(8)
C19 C20 1.526(8)
C19 C21 1.536(8)
C22 N24 1.290(7)
C22 C23 1.504(7)
N24 C25 1.470(7)
C25 C26 1.500(11)
C26 C27 1.304(14)

loop_
_geom_torsion_atom_site_label_1
_geom_torsion_atom_site_label_2
_geom_torsion_atom_site_label_3
_geom_torsion_atom_site_label_4
_geom_torsion
N24 Co N1 C2 -176.2(4)
N9 Co N1 C2 -15.5(4)
Cl2 Co N1 C2 -96.0(4)
Cl1 Co N1 C2 85.9(4)
N24 Co N1 C6 15.8(4)
N9 Co N1 C6 176.5(4)
Cl2 Co N1 C6 96.1(4)
Cl1 Co N1 C6 -82.0(4)
C6 N1 C2 C3 3.3(8)
Co N1 C2 C3 -164.4(4)
C6 N1 C2 C7 -175.4(4)
Co N1 C2 C7 16.9(6)
N1 C2 C3 C4 0.8(8)
C7 C2 C3 C4 179.3(5)
C2 C3 C4 C5 -2.8(8)
C3 C4 C5 C6 0.9(8)
C2 N1 C6 C5 -5.3(8)
Co N1 C6 C5 162.5(4)
C2 N1 C6 C22 174.8(4)
Co N1 C6 C22 -17.3(6)
C4 C5 C6 N1 3.2(8)
C4 C5 C6 C22 -176.9(5)
N1 C2 C7 N9 -5.8(7)
C3 C2 C7 N9 175.6(5)
N1 C2 C7 C8 176.0(4)
C3 C2 C7 C8 -2.6(8)
C2 C7 N9 C10 178.5(4)
C8 C7 N9 C10 -3.5(8)
C2 C7 N9 Co -6.5(6)
C8 C7 N9 Co 171.5(4)
N1 Co N9 C7 11.5(4)
N24 Co N9 C7 44.0(5)
Cl2 Co N9 C7 158.9(3)
Cl1 Co N9 C7 -78.7(4)
N1 Co N9 C10 -173.9(4)
N24 Co N9 C10 -141.4(4)
Cl2 Co N9 C10 -26.5(4)
Cl1 Co N9 C10 95.9(4)
C7 N9 C10 C15 85.6(6)
Co N9 C10 C15 -88.8(5)
C7 N9 C10 C11 -96.1(6)
Co N9 C10 C11 89.5(5)
C15 C10 C11 C12 -2.8(8)
N9 C10 C11 C12 179.0(4)
C15 C10 C11 C16 178.1(5)
N9 C10 C11 C16 -0.2(7)
C10 C11 C12 C13 2.0(8)
C16 C11 C12 C13 -178.8(5)
C11 C12 C13 C14 0.6(8)
C12 C13 C14 C15 -2.6(9)
C11 C10 C15 C14 0.9(8)
N9 C10 C15 C14 179.1(5)
C11 C10 C15 C19 -178.4(5)
N9 C10 C15 C19 -0.2(8)
C13 C14 C15 C10 1.9(8)
C13 C14 C15 C19 -178.8(5)
C12 C11 C16 C17 -86.6(7)
C10 C11 C16 C17 92.5(6)
C12 C11 C16 C18 37.9(7)
C10 C11 C16 C18 -143.0(5)
C10 C15 C19 C20 113.8(6)
C14 C15 C19 C20 -65.5(7)
C10 C15 C19 C21 -122.5(6)
C14 C15 C19 C21 58.2(7)
N1 C6 C22 N24 6.3(7)
C5 C6 C22 N24 -173.6(5)
N1 C6 C22 C23 -170.8(5)
C5 C6 C22 C23 9.3(8)
C6 C22 N24 C25 -176.6(5)
C23 C22 N24 C25 0.4(9)
C6 C22 N24 Co 6.7(6)
C23 C22 N24 Co -176.4(4)
N1 Co N24 C22 -11.9(4)
N9 Co N24 C22 -44.3(6)
Cl2 Co N24 C22 -159.5(4)
Cl1 Co N24 C22 79.3(4)
N1 Co N24 C25 171.5(5)
N9 Co N24 C25 139.1(5)
Cl2 Co N24 C25 24.0(5)
Cl1 Co N24 C25 -97.3(5)
C22 N24 C25 C26 -81.4(7)
Co N24 C25 C26 95.1(6)
N24 C25 C26 C27 2.4(11)
